data_2011657
loop_
_publ_author_name
'Lynch, Daniel E.'
'McClenaghan, Ian'

_publ_section_title
;
 2-Chloro-3-(pyrrolidin-1-yl)-1,4-naphthoquinone
;
_journal_issue 12
_journal_name_full 'Acta Crystallographica Section C'
_journal_page_first e588
_journal_page_last e588
_journal_paper_doi 10.1107/S0108270100015730
_journal_volume 56
_journal_year 2000
_chemical_formula_sum 'C14 H12 Cl N O2'
_chemical_formula_weight 261.70
_chemical_melting_point 372.0(10)
_chemical_name_systematic
;
2-Chloro-3-pyrrolidino-1,4-naphthoquinone
;
_space_group_IT_number 14
_symmetry_cell_setting monoclinic
_symmetry_space_group_name_Hall '-P 2ybc'
_symmetry_space_group_name_H-M 'P 1 21/c 1'
_audit_creation_method SHELXL-97
_cell_angle_alpha 90.00
_cell_angle_beta 115.829(15)
_cell_angle_gamma 90.00
_cell_formula_units_Z 4
_cell_length_a 11.2926(6)
_cell_length_b 10.4429(4)
_cell_length_c 11.2028(4)
_cell_measurement_reflns_used 6683
_cell_measurement_temperature 150(2)
_cell_measurement_theta_max 27.48
_cell_measurement_theta_min 2.91
_cell_volume 1189.14(17)
_computing_cell_refinement 'DENZO and COLLECT'
_computing_data_collection 'DENZO (Otwinowski & Minor, 1997) and COLLECT (Hooft, 1998)'
_computing_data_reduction 'DENZO and COLLECT'
_computing_publication_material 'SHELXL97 (Sheldrick, 1997)'
_computing_structure_refinement 'SHELXL97 (Sheldrick, 1997)'
_computing_structure_solution 'SHELXS97 (Sheldrick, 1997)'
_diffrn_ambient_temperature 150(2)
_diffrn_detector_area_resol_mean 9.091
_diffrn_measured_fraction_theta_full .997
_diffrn_measured_fraction_theta_max .998
_diffrn_measurement_device_type 'Enraf Nonius KappaCCD area-detector'
_diffrn_measurement_method '\f and \w'
_diffrn_radiation_monochromator graphite
_diffrn_radiation_source 'Enraf Nonius FR591 rotating anode'
_diffrn_radiation_type MoK\a
_diffrn_radiation_wavelength .71073
_diffrn_reflns_av_R_equivalents .109
_diffrn_reflns_av_sigmaI/netI .0658
_diffrn_reflns_limit_h_max 14
_diffrn_reflns_limit_h_min -14
_diffrn_reflns_limit_k_max 13
_diffrn_reflns_limit_k_min -13
_diffrn_reflns_limit_l_max 14
_diffrn_reflns_limit_l_min -14
_diffrn_reflns_number 18192
_diffrn_reflns_theta_full 27.51
_diffrn_reflns_theta_max 27.51
_diffrn_reflns_theta_min 3.65
_diffrn_standards_decay_% 0
_diffrn_standards_number 0
_exptl_absorpt_coefficient_mu .313
_exptl_absorpt_correction_T_max .969
_exptl_absorpt_correction_T_min .940
_exptl_absorpt_correction_type multi-scan
_exptl_absorpt_process_details '(SORTAV; Blessing, 1995)'
_exptl_crystal_colour red
_exptl_crystal_density_diffrn 1.462
_exptl_crystal_density_method 'not measured'
_exptl_crystal_description prism
_exptl_crystal_F_000 544
_exptl_crystal_size_max .20
_exptl_crystal_size_mid .17
_exptl_crystal_size_min .10
_refine_diff_density_max .209
_refine_diff_density_min -.276
_refine_ls_extinction_method none
_refine_ls_goodness_of_fit_ref .972
_refine_ls_hydrogen_treatment constr
_refine_ls_matrix_type full
_refine_ls_number_parameters 163
_refine_ls_number_reflns 2729
_refine_ls_number_restraints 0
_refine_ls_restrained_S_all .972
_refine_ls_R_factor_all .084
_refine_ls_R_factor_gt .044
_refine_ls_shift/su_max <0.001
_refine_ls_shift/su_mean <0.001
_refine_ls_structure_factor_coef Fsqd
_refine_ls_weighting_details 'w = 1/[\s^2^(Fo^2^)+(0.0635P)^2^] where P = (Fo^2^+2Fc^2^)/3'
_refine_ls_weighting_scheme calc
_refine_ls_wR_factor_ref .118
_reflns_number_gt 1779
_reflns_number_total 2729
_reflns_threshold_expression I>2\s(I)
_cod_data_source_file qa0454.cif
_cod_data_source_block I
_cod_depositor_comments
;
The following automatic conversions were performed:

'_chemical_melting_point' value '371 - 373 K' was changed to
'372.0(10)' - the average value was taken and precision was
estimated.

Automatic conversion script
Id: cif_fix_values 1646 2011-03-28 12:23:43Z adriana 

The following automatic conversions were performed:

'_chemical_melting_point' value '371 - 373 K' was changed to
'372.0(10)' - the average value was taken and precision was
estimated.

'_exptl_absorpt_correction_type' value 'Multi-scan'
changed to 'multi-scan' according to
/home/saulius/struct/CIF-dictionaries/cif_core.dic dictionary named
'cif_core.dic' version 2.4.1 from 2010-06-29.

Automatic conversion script
Id: cif_fix_values 1715 2011-07-08 13:25:40Z adriana 
;
_cod_original_cell_volume 1189.14(9)
_cod_original_sg_symbol_H-M 'P 21/c'
_cod_database_code 2011657
_cod_database_fobs_code 2011657

loop_
_symmetry_equiv_pos_as_xyz
'x, y, z'
'-x, y+1/2, -z+1/2'
'-x, -y, -z'
'x, -y-1/2, z-1/2'

loop_
_atom_site_label
_atom_site_fract_x
_atom_site_fract_y
_atom_site_fract_z
_atom_site_U_iso_or_equiv
_atom_site_adp_type
_atom_site_calc_flag
_atom_site_refinement_flags
_atom_site_occupancy
_atom_site_disorder_assembly
_atom_site_disorder_group
_atom_site_type_symbol
C1 .72406(19) .57168(17) .20910(17) .0340(4) Uani d . 1 . . C
O1 .80999(13) .49279(13) .27202(13) .0455(4) Uani d . 1 . . O
C2 .58666(18) .54950(15) .17490(17) .0311(4) Uani d . 1 . . C
Cl2 .55843(5) .39676(4) .21805(5) .04187(19) Uani d . 1 . . Cl
C3 .48609(18) .63550(15) .10887(16) .0295(4) Uani d . 1 . . C
N31 .36071(15) .62397(13) .09139(14) .0333(4) Uani d . 1 . . N
C32 .24495(18) .69738(19) -.00469(19) .0400(5) Uani d . 1 . . C
H321 .2378 .6911 -.0958 .050 Uiso calc R 1 . . H
H322 .2505 .7887 .0208 .050 Uiso calc R 1 . . H
C33 .1295(2) .6316(2) .0057(2) .0495(5) Uani d . 1 . . C
H331 .0534 .6902 -.0198 .062 Uiso calc R 1 . . H
H332 .1018 .5540 -.0505 .062 Uiso calc R 1 . . H
C34 .1864(2) .5978(2) .1514(2) .0500(6) Uani d . 1 . . C
H341 .1319 .5330 .1688 .062 Uiso calc R 1 . . H
H342 .1948 .6745 .2065 .062 Uiso calc R 1 . . H
C35 .3197(2) .54435(19) .17666(19) .0405(5) Uani d . 1 . . C
H351 .3826 .5529 .2713 .051 Uiso calc R 1 . . H
H352 .3132 .4530 .1511 .051 Uiso calc R 1 . . H
C4 .52273(18) .75446(16) .05398(16) .0312(4) Uani d . 1 . . C
O4 .43884(13) .83136(11) -.01240(13) .0410(4) Uani d . 1 . . O
C5 .6960(2) .88599(16) .03419(19) .0389(5) Uani d . 1 . . C
H5 .6298 .9448 -.0189 .049 Uiso calc R 1 . . H
C6 .8252(2) .90886(18) .0622(2) .0461(5) Uani d . 1 . . C
H6 .8479 .9830 .0276 .058 Uiso calc R 1 . . H
C7 .9229(2) .82417(19) .1408(2) .0476(5) Uani d . 1 . . C
H7 1.0123 .8411 .1613 .060 Uiso calc R 1 . . H
C8 .88945(19) .71527(19) .1892(2) .0434(5) Uani d . 1 . . C
H8 .9561 .6567 .2421 .054 Uiso calc R 1 . . H
C9 .75917(18) .69085(16) .16107(17) .0339(4) Uani d . 1 . . C
C10 .66167(18) .77668(16) .08350(17) .0312(4) Uani d . 1 . . C

loop_
_atom_site_aniso_label
_atom_site_aniso_U_11
_atom_site_aniso_U_22
_atom_site_aniso_U_33
_atom_site_aniso_U_12
_atom_site_aniso_U_13
_atom_site_aniso_U_23
C1 .0365(12) .0342(9) .0304(10) .0066(8) .0137(9) -.0013(8)
O1 .0406(8) .0440(7) .0480(8) .0154(6) .0156(7) .0106(6)
C2 .0383(11) .0274(9) .0292(9) .0021(8) .0162(8) .0017(7)
Cl2 .0555(4) .0306(3) .0446(3) .0030(2) .0265(3) .00587(19)
C3 .0338(11) .0302(9) .0260(9) .0006(7) .0144(8) -.0036(7)
N31 .0307(9) .0378(8) .0313(8) .0018(6) .0133(7) -.0002(7)
C32 .0324(11) .0472(11) .0353(11) .0054(9) .0100(9) -.0002(8)
C33 .0314(12) .0703(14) .0444(12) -.0009(10) .0143(10) -.0043(10)
C34 .0349(12) .0737(15) .0435(12) -.0062(10) .0190(10) -.0048(11)
C35 .0379(12) .0514(12) .0348(10) -.0034(9) .0182(9) .0010(9)
C4 .0381(11) .0284(9) .0288(9) .0035(8) .0161(8) -.0028(7)
O4 .0414(8) .0355(7) .0453(8) .0106(6) .0183(7) .0082(6)
C5 .0467(13) .0322(10) .0401(11) -.0013(8) .0210(10) -.0011(8)
C6 .0540(15) .0407(11) .0502(13) -.0127(10) .0288(11) -.0071(9)
C7 .0376(13) .0502(12) .0579(14) -.0092(10) .0234(11) -.0097(10)
C8 .0319(12) .0469(11) .0463(12) .0019(9) .0124(10) -.0047(9)
C9 .0355(12) .0344(9) .0323(10) .0013(8) .0151(9) -.0041(8)
C10 .0358(11) .0301(9) .0278(9) .0003(8) .0140(8) -.0039(7)

loop_
_atom_type_symbol
_atom_type_description
_atom_type_scat_dispersion_real
_atom_type_scat_dispersion_imag
_atom_type_scat_source
C C .0033 .0016 'International Tables Vol C Tables 4.2.6.8 and 6.1.1.4'
H H .0000 .0000 'International Tables Vol C Tables 4.2.6.8 and 6.1.1.4'
N N .0061 .0033 'International Tables Vol C Tables 4.2.6.8 and 6.1.1.4'
O O .0106 .0060 'International Tables Vol C Tables 4.2.6.8 and 6.1.1.4'
Cl Cl .1484 .1585 'International Tables Vol C Tables 4.2.6.8 and 6.1.1.4'

loop_
_geom_angle_atom_site_label_1
_geom_angle_atom_site_label_2
_geom_angle_atom_site_label_3
_geom_angle
O1 C1 C2 122.06(17)
O1 C1 C9 120.12(18)
C2 C1 C9 117.77(15)
C3 C2 C1 125.05(16)
C3 C2 Cl2 122.55(15)
C1 C2 Cl2 112.30(13)
N31 C3 C2 125.86(17)
N31 C3 C4 117.90(15)
C2 C3 C4 116.23(16)
C3 N31 C35 123.99(15)
C3 N31 C32 126.39(15)
C35 N31 C32 109.33(15)
N31 C32 C33 102.90(15)
N31 C32 H321 111.2
C33 C32 H321 111.2
N31 C32 H322 111.2
C33 C32 H322 111.2
H321 C32 H322 109.1
C34 C33 C32 102.27(16)
C34 C33 H331 111.3
C32 C33 H331 111.3
C34 C33 H332 111.3
C32 C33 H332 111.3
H331 C33 H332 109.2
C33 C34 C35 102.05(16)
C33 C34 H341 111.4
C35 C34 H341 111.4
C33 C34 H342 111.4
C35 C34 H342 111.4
H341 C34 H342 109.2
N31 C35 C34 103.70(15)
N31 C35 H351 111.0
C34 C35 H351 111.0
N31 C35 H352 111.0
C34 C35 H352 111.0
H351 C35 H352 109.0
O4 C4 C10 120.15(16)
O4 C4 C3 120.62(17)
C10 C4 C3 119.22(15)
C6 C5 C10 120.20(18)
C6 C5 H5 119.9
C10 C5 H5 119.9
C5 C6 C7 120.36(19)
C5 C6 H6 119.8
C7 C6 H6 119.8
C8 C7 C6 119.7(2)
C8 C7 H7 120.1
C6 C7 H7 120.1
C7 C8 C9 120.42(19)
C7 C8 H8 119.8
C9 C8 H8 119.8
C8 C9 C10 119.71(18)
C8 C9 C1 119.91(17)
C10 C9 C1 120.34(17)
C9 C10 C5 119.58(18)
C9 C10 C4 120.93(16)
C5 C10 C4 119.49(16)

loop_
_geom_bond_atom_site_label_1
_geom_bond_atom_site_label_2
_geom_bond_site_symmetry_2
_geom_bond_distance
_geom_bond_publ_flag
C1 O1 . 1.233(2) ?
C1 C2 . 1.446(3) ?
C1 C9 . 1.477(3) ?
C2 C3 . 1.383(2) ?
C2 Cl2 . 1.7361(17) ?
C3 N31 . 1.348(2) ?
C3 C4 . 1.521(2) ?
N31 C35 . 1.484(2) ?
N31 C32 . 1.493(2) ?
C32 C33 . 1.523(3) ?
C32 H321 . .9900 ?
C32 H322 . .9900 ?
C33 C34 . 1.512(3) ?
C33 H331 . .9900 ?
C33 H332 . .9900 ?
C34 C35 . 1.513(3) ?
C34 H341 . .9900 ?
C34 H342 . .9900 ?
C35 H351 . .9900 ?
C35 H352 . .9900 ?
C4 O4 . 1.217(2) ?
C4 C10 . 1.474(3) ?
C5 C6 . 1.373(3) ?
C5 C10 . 1.395(3) ?
C5 H5 . .9500 ?
C6 C7 . 1.389(3) ?
C6 H6 . .9500 ?
C7 C8 . 1.381(3) ?
C7 H7 . .9500 ?
C8 C9 . 1.387(3) ?
C8 H8 . .9500 ?
C9 C10 . 1.392(2) ?

loop_
_geom_hbond_atom_site_label_D
_geom_hbond_atom_site_label_H
_geom_hbond_atom_site_label_A
_geom_hbond_site_symmetry_A
_geom_hbond_distance_DH
_geom_hbond_distance_HA
_geom_hbond_distance_DA
_geom_hbond_angle_DHA
_geom_hbond_publ_flag
C5 H5 O4 3_675 .95 2.53 3.281(2) 135.6 yes
C7 H7 O1 2_755 .95 2.41 3.254(2) 148.5 yes
C35 H351 O4 4_576 .99 2.53 3.398(2) 146.4 yes
C35 H352 Cl2 . .99 2.60 2.961(2) 101.4 yes

loop_
_geom_torsion_atom_site_label_1
_geom_torsion_atom_site_label_2
_geom_torsion_atom_site_label_3
_geom_torsion_atom_site_label_4
_geom_torsion
O1 C1 C2 C3 177.58(17)
C9 C1 C2 C3 -5.0(3)
O1 C1 C2 Cl2 -5.8(2)
C9 C1 C2 Cl2 171.59(13)
C1 C2 C3 N31 -170.73(16)
Cl2 C2 C3 N31 13.0(3)
C1 C2 C3 C4 8.0(3)
Cl2 C2 C3 C4 -168.27(12)
C2 C3 N31 C35 22.3(3)
C4 C3 N31 C35 -156.50(16)
C2 C3 N31 C32 -164.55(17)
C4 C3 N31 C32 16.7(2)
C3 N31 C32 C33 172.23(16)
C35 N31 C32 C33 -13.74(19)
N31 C32 C33 C34 35.81(19)
C32 C33 C34 C35 -44.7(2)
C3 N31 C35 C34 160.45(16)
C32 N31 C35 C34 -13.76(19)
C33 C34 C35 N31 35.9(2)
N31 C3 C4 O4 -5.6(2)
C2 C3 C4 O4 175.52(16)
N31 C3 C4 C10 173.60(15)
C2 C3 C4 C10 -5.3(2)
C10 C5 C6 C7 -.6(3)
C5 C6 C7 C8 1.1(3)
C6 C7 C8 C9 -.8(3)
C7 C8 C9 C10 .1(3)
C7 C8 C9 C1 177.69(17)
O1 C1 C9 C8 -1.4(3)
C2 C1 C9 C8 -178.79(16)
O1 C1 C9 C10 176.27(16)
C2 C1 C9 C10 -1.2(2)
C8 C9 C10 C5 .4(3)
C1 C9 C10 C5 -177.22(16)
C8 C9 C10 C4 -178.88(16)
C1 C9 C10 C4 3.5(3)
C6 C5 C10 C9 -.1(3)
C6 C5 C10 C4 179.19(16)
O4 C4 C10 C9 178.93(16)
C3 C4 C10 C9 -.3(2)
O4 C4 C10 C5 -.4(3)
C3 C4 C10 C5 -179.58(15)

loop_
_cod_related_entry_id
_cod_related_entry_database
_cod_related_entry_code
1 ChemSpider 540107
